data_1575297
loop_
_publ_author_name
'Zhu, Guangyu'
'Wang, Liang'
'Tao, Wenjie'
'Hou, Hongbin'
'Xu, Guangqiang'
'Wang, Bo'
'Wang, Qinggang'

_publ_section_title
;
 The side-arm-effect controlled stereodivergent polymerization of 1-butene
;
_journal_issue 33
_journal_name_full 'Polymer Chemistry'
_journal_page_first 3675
_journal_page_last 3682
_journal_paper_doi 10.1039/D5PY00583C
_journal_volume 16
_journal_year 2025
_chemical_formula_moiety 'C24 H17 Cl3 N2 O Ti, C3.5 H4'
_chemical_formula_sum 'C27.5 H21 Cl3 N2 O Ti'
_chemical_formula_weight 549.71
_chemical_properties_physical Air-sensitive,Moisture-sensitive
_space_group_crystal_system triclinic
_space_group_IT_number 2
_space_group_name_Hall '-P 1'
_space_group_name_H-M_alt 'P -1'
_atom_sites_solution_hydrogens geom
_atom_sites_solution_primary dual
_audit_creation_date 2024-05-13
_audit_creation_method
;
Olex2 1.5
(compiled 2024.02.16 svn.r378c4104 for OlexSys, GUI svn.r6928)
;
_audit_update_record
;
2024-12-23 deposited with the CCDC.	2025-08-01 downloaded from the CCDC.
;
_cell_angle_alpha 108.6520(10)
_cell_angle_beta 109.1530(10)
_cell_angle_gamma 92.1340(10)
_cell_formula_units_Z 2
_cell_length_a 9.7237(2)
_cell_length_b 11.7183(3)
_cell_length_c 14.3455(3)
_cell_measurement_reflns_used 9878
_cell_measurement_temperature 170.00
_cell_measurement_theta_max 54.908
_cell_measurement_theta_min 3.745
_cell_volume 1444.45(6)
_computing_cell_refinement 'SAINT V8.40B (?, 2016)'
_computing_data_reduction 'SAINT V8.40B (?, 2016)'
_computing_molecular_graphics 'Olex2 1.5 (Dolomanov et al., 2009)'
_computing_publication_material 'Olex2 1.5 (Dolomanov et al., 2009)'
_computing_structure_refinement 'SHELXL 2018/3 (Sheldrick, 2015)'
_computing_structure_solution 'SHELXT 2018/2 (Sheldrick, 2018)'
_diffrn_ambient_temperature 170.00
_diffrn_measured_fraction_theta_full 0.994
_diffrn_measured_fraction_theta_max 0.993
_diffrn_measurement_device_type 'Bruker D8 Venture'
_diffrn_measurement_method '\f and \w scans'
_diffrn_radiation_type GaK\a
_diffrn_radiation_wavelength 1.34139
_diffrn_reflns_av_R_equivalents 0.0569
_diffrn_reflns_av_unetI/netI 0.0429
_diffrn_reflns_Laue_measured_fraction_full 0.994
_diffrn_reflns_Laue_measured_fraction_max 0.993
_diffrn_reflns_limit_h_max 11
_diffrn_reflns_limit_h_min -11
_diffrn_reflns_limit_k_max 14
_diffrn_reflns_limit_k_min -14
_diffrn_reflns_limit_l_max 17
_diffrn_reflns_limit_l_min -17
_diffrn_reflns_number 24136
_diffrn_reflns_point_group_measured_fraction_full 0.994
_diffrn_reflns_point_group_measured_fraction_max 0.993
_diffrn_reflns_theta_full 53.594
_diffrn_reflns_theta_max 54.921
_diffrn_reflns_theta_min 4.241
_diffrn_source_current 2.86
_diffrn_source_power 0.1995708
_diffrn_source_voltage 69.78
_diffrn_standards_number 0
_exptl_absorpt_coefficient_mu 3.509
_exptl_absorpt_correction_T_max 0.7508
_exptl_absorpt_correction_T_min 0.4289
_exptl_absorpt_correction_type multi-scan
_exptl_absorpt_process_details
;
SADABS-2016/2 (Bruker,2016/2) was used for absorption correction.
wR2(int) was 0.1414 before and 0.0725 after correction.
The Ratio of minimum to maximum transmission is 0.5713.
The \l/2 correction factor is Not present.
;
_exptl_crystal_colour black
_exptl_crystal_colour_primary black
_exptl_crystal_density_diffrn 1.264
_exptl_crystal_description block
_exptl_crystal_F_000 562
_exptl_crystal_size_max 0.17
_exptl_crystal_size_mid 0.17
_exptl_crystal_size_min 0.05
_refine_diff_density_max 0.348
_refine_diff_density_min -0.545
_refine_diff_density_rms 0.059
_refine_ls_extinction_method none
_refine_ls_goodness_of_fit_ref 1.070
_refine_ls_hydrogen_treatment constr
_refine_ls_matrix_type full
_refine_ls_number_parameters 317
_refine_ls_number_reflns 5464
_refine_ls_number_restraints 0
_refine_ls_restrained_S_all 1.070
_refine_ls_R_factor_all 0.0467
_refine_ls_R_factor_gt 0.0389
_refine_ls_shift/su_max 0.002
_refine_ls_shift/su_mean 0.000
_refine_ls_structure_factor_coef Fsqd
_refine_ls_weighting_details 'w=1/[\s^2^(Fo^2^)+(0.0511P)^2^+0.6552P] where P=(Fo^2^+2Fc^2^)/3'
_refine_ls_weighting_scheme calc
_refine_ls_wR_factor_gt 0.1017
_refine_ls_wR_factor_ref 0.1064
_reflns_Friedel_coverage 0.000
_reflns_number_gt 4677
_reflns_number_total 5464
_reflns_threshold_expression 'I > 2\s(I)'
_cod_data_source_file d5py00583c2.cif
_cod_data_source_block mj24444_0m
_cod_depositor_comments 'Adding full bibliography for 1575294--1575297.cif.'
_cod_original_cell_volume 1444.44(6)
_cod_original_formula_sum 'C27.50 H21 Cl3 N2 O Ti'
_cod_database_code 1575297
_shelx_shelxl_version_number 2018/3
_shelx_space_group_comment
;
The symmetry employed for this shelxl refinement is uniquely defined
by the following loop, which should always be used as a source of
symmetry information in preference to the above space-group names.
They are only intended as comments.
;
_shelx_estimated_absorpt_t_max 0.844
_shelx_estimated_absorpt_t_min 0.587
_olex2_refinement_description
;
1. Fixed Uiso
 At 1.2 times of:
  All C(H) groups
 At 1.5 times of:
  All C(H,H,H) groups
2. Others
 Fixed Sof: H27(0.5) C28(0.5) H28A(0.5) H28B(0.5) H28C(0.5)
3.a Aromatic/amide H refined with riding coordinates:
 C2(H2), C5(H5), C6(H6), C7(H7), C8(H8), C9(H9), C11(H11), C12(H12), C13(H13),
 C14(H14), C15(H15), C17(H17), C18(H18), C19(H19), C22(H22), C23(H23), C24(H24),
  C25(H25), C26(H26), C27(H27)
3.b Idealised Me refined as rotating group:
 C28(H28A,H28B,H28C)
;
_smtbx_masks_void_probe_radius 1.2
_smtbx_masks_void_truncation_radius 1.2
_olex2_submission_special_instructions 'No special instructions were received'

loop_
_space_group_symop_operation_xyz
'x, y, z'
'-x, -y, -z'

loop_
_atom_site_label
_atom_site_type_symbol
_atom_site_fract_x
_atom_site_fract_y
_atom_site_fract_z
_atom_site_U_iso_or_equiv
_atom_site_adp_type
_atom_site_occupancy
_atom_site_site_symmetry_order
_atom_site_calc_flag
_atom_site_refinement_flags_posn
_atom_site_refinement_flags_adp
_atom_site_refinement_flags_occupancy
_atom_site_disorder_assembly
_atom_site_disorder_group
Ti1 Ti 0.23464(4) 0.46006(3) 0.76659(3) 0.02220(11) Uani 1 1 d . . . . .
Cl1 Cl 0.46075(6) 0.58599(5) 0.84357(4) 0.02956(14) Uani 1 1 d . . . . .
Cl2 Cl -0.00624(6) 0.36053(5) 0.70835(4) 0.03247(14) Uani 1 1 d . . . . .
Cl3 Cl 0.33359(7) 0.30641(5) 0.81637(5) 0.04258(17) Uani 1 1 d . . . . .
O1 O 0.23851(16) 0.42565(12) 0.63409(11) 0.0253(3) Uani 1 1 d . . . . .
N1 N 0.13804(18) 0.61679(15) 0.74151(13) 0.0205(3) Uani 1 1 d . . . . .
N2 N 0.2050(2) 0.55760(16) 0.91272(14) 0.0270(4) Uani 1 1 d . . . . .
C1 C 0.1538(2) 0.66323(18) 0.67181(15) 0.0214(4) Uani 1 1 d . . . . .
C2 C 0.2062(2) 0.60042(18) 0.59065(16) 0.0249(4) Uani 1 1 d . . . . .
H2 H 0.215580 0.642040 0.545526 0.030 Uiso 1 1 calc R U . . .
C3 C 0.2444(2) 0.48665(18) 0.57103(15) 0.0220(4) Uani 1 1 d . . . . .
C4 C 0.2973(2) 0.42385(18) 0.48596(16) 0.0231(4) Uani 1 1 d . . . . .
C5 C 0.3092(2) 0.4772(2) 0.41395(17) 0.0285(5) Uani 1 1 d . . . . .
H5 H 0.276471 0.553138 0.416431 0.034 Uiso 1 1 calc R U . . .
C6 C 0.3684(2) 0.4196(2) 0.33932(18) 0.0332(5) Uani 1 1 d . . . . .
H6 H 0.377693 0.456966 0.291410 0.040 Uiso 1 1 calc R U . . .
C7 C 0.4144(3) 0.3079(2) 0.33352(18) 0.0348(5) Uani 1 1 d . . . . .
H7 H 0.456203 0.269408 0.282463 0.042 Uiso 1 1 calc R U . . .
C8 C 0.3993(3) 0.2528(2) 0.40233(19) 0.0366(5) Uani 1 1 d . . . . .
H8 H 0.428293 0.175115 0.397230 0.044 Uiso 1 1 calc R U . . .
C9 C 0.3420(2) 0.3102(2) 0.47879(18) 0.0304(5) Uani 1 1 d . . . . .
H9 H 0.333178 0.272318 0.526459 0.037 Uiso 1 1 calc R U . . .
C10 C 0.1233(2) 0.78763(18) 0.67339(16) 0.0229(4) Uani 1 1 d . . . . .
C11 C 0.1931(2) 0.89025(19) 0.76307(18) 0.0304(5) Uani 1 1 d . . . . .
H11 H 0.260806 0.881725 0.824585 0.036 Uiso 1 1 calc R U . . .
C12 C 0.1636(3) 1.0049(2) 0.7624(2) 0.0394(6) Uani 1 1 d . . . . .
H12 H 0.212568 1.074933 0.823311 0.047 Uiso 1 1 calc R U . . .
C13 C 0.0631(3) 1.0181(2) 0.6736(2) 0.0438(6) Uani 1 1 d . . . . .
H13 H 0.041786 1.096700 0.674026 0.053 Uiso 1 1 calc R U . . .
C14 C -0.0057(3) 0.9167(2) 0.5847(2) 0.0397(6) Uani 1 1 d . . . . .
H14 H -0.075356 0.925649 0.524139 0.048 Uiso 1 1 calc R U . . .
C15 C 0.0257(2) 0.8014(2) 0.58268(17) 0.0290(5) Uani 1 1 d . . . . .
H15 H -0.018884 0.732353 0.520079 0.035 Uiso 1 1 calc R U . . .
C16 C 0.0703(2) 0.67393(19) 0.81471(16) 0.0246(4) Uani 1 1 d . . . . .
C17 C -0.0364(2) 0.7476(2) 0.80206(18) 0.0311(5) Uani 1 1 d . . . . .
H17 H -0.074643 0.762359 0.737686 0.037 Uiso 1 1 calc R U . . .
C18 C -0.0892(3) 0.8012(3) 0.8839(2) 0.0445(6) Uani 1 1 d . . . . .
H18 H -0.160935 0.853415 0.874361 0.053 Uiso 1 1 calc R U . . .
C19 C -0.0396(3) 0.7800(3) 0.9770(2) 0.0483(7) Uani 1 1 d . . . . .
H19 H -0.073544 0.819880 1.032260 0.058 Uiso 1 1 calc R U . . .
C20 C 0.0621(3) 0.6985(2) 0.99014(19) 0.0366(5) Uani 1 1 d . . . . .
C21 C 0.1139(2) 0.6439(2) 0.90791(17) 0.0266(5) Uani 1 1 d . . . . .
C22 C 0.1146(3) 0.6665(3) 1.08138(19) 0.0471(7) Uani 1 1 d . . . . .
H22 H 0.083355 0.701943 1.138971 0.056 Uiso 1 1 calc R U . . .
C23 C 0.2101(3) 0.5847(3) 1.0863(2) 0.0475(7) Uani 1 1 d . . . . .
H23 H 0.247556 0.564447 1.148000 0.057 Uiso 1 1 calc R U . . .
C24 C 0.2528(3) 0.5305(2) 1.00033(18) 0.0379(6) Uani 1 1 d . . . . .
H24 H 0.318146 0.472501 1.004424 0.045 Uiso 1 1 calc R U . . .
C25 C 0.5676(4) 0.9088(3) 0.9548(2) 0.0566(8) Uani 1 1 d . . . . .
H25 H 0.614332 0.845927 0.923088 0.068 Uiso 1 1 calc R U . . .
C26 C 0.4947(4) 0.8900(3) 1.0162(2) 0.0557(8) Uani 1 1 d . . . . .
H26 H 0.491401 0.814547 1.027405 0.067 Uiso 1 1 calc R U . . .
C27 C 0.4252(4) 0.9805(3) 1.0623(2) 0.0585(8) Uani 1 1 d . . . . .
H27 H 0.373503 0.967589 1.104844 0.070 Uiso 0.5 1 calc R U P A 2
C28 C 0.3619(7) 0.9586(5) 1.1267(5) 0.0569(16) Uani 0.5 1 d . . P B 1
H28A H 0.390960 1.029318 1.192224 0.085 Uiso 0.5 1 calc R U P B 1
H28B H 0.394310 0.886608 1.142826 0.085 Uiso 0.5 1 calc R U P B 1
H28C H 0.254425 0.943808 1.091981 0.085 Uiso 0.5 1 calc R U P B 1

loop_
_atom_site_aniso_label
_atom_site_aniso_U_11
_atom_site_aniso_U_22
_atom_site_aniso_U_33
_atom_site_aniso_U_23
_atom_site_aniso_U_13
_atom_site_aniso_U_12
Ti1 0.0301(2) 0.02007(19) 0.0233(2) 0.01346(15) 0.01193(16) 0.00950(15)
Cl1 0.0300(3) 0.0311(3) 0.0317(3) 0.0147(2) 0.0124(2) 0.0075(2)
Cl2 0.0359(3) 0.0331(3) 0.0322(3) 0.0157(2) 0.0132(2) 0.0020(2)
Cl3 0.0561(4) 0.0295(3) 0.0487(4) 0.0268(3) 0.0134(3) 0.0173(3)
O1 0.0374(8) 0.0199(7) 0.0252(8) 0.0120(6) 0.0151(7) 0.0106(6)
N1 0.0245(8) 0.0208(8) 0.0223(9) 0.0114(7) 0.0119(7) 0.0090(7)
N2 0.0329(10) 0.0288(9) 0.0258(9) 0.0151(8) 0.0129(8) 0.0086(8)
C1 0.0223(10) 0.0214(10) 0.0238(10) 0.0124(8) 0.0076(8) 0.0075(8)
C2 0.0340(11) 0.0243(10) 0.0284(11) 0.0164(9) 0.0185(9) 0.0119(9)
C3 0.0225(10) 0.0255(10) 0.0223(10) 0.0125(9) 0.0091(8) 0.0057(8)
C4 0.0225(10) 0.0258(10) 0.0229(10) 0.0087(9) 0.0100(9) 0.0078(8)
C5 0.0318(11) 0.0324(12) 0.0268(11) 0.0132(9) 0.0141(9) 0.0110(9)
C6 0.0344(12) 0.0437(13) 0.0288(12) 0.0167(10) 0.0165(10) 0.0095(10)
C7 0.0320(12) 0.0431(13) 0.0290(12) 0.0059(10) 0.0166(10) 0.0109(10)
C8 0.0414(13) 0.0309(12) 0.0420(14) 0.0108(11) 0.0213(11) 0.0182(10)
C9 0.0372(12) 0.0302(11) 0.0311(12) 0.0142(10) 0.0169(10) 0.0152(10)
C10 0.0247(10) 0.0222(10) 0.0267(11) 0.0127(9) 0.0108(9) 0.0090(8)
C11 0.0321(12) 0.0253(11) 0.0326(12) 0.0129(10) 0.0072(10) 0.0075(9)
C12 0.0456(14) 0.0216(11) 0.0428(14) 0.0079(10) 0.0089(12) 0.0048(10)
C13 0.0520(15) 0.0227(12) 0.0562(16) 0.0199(12) 0.0121(13) 0.0131(11)
C14 0.0416(13) 0.0364(13) 0.0447(15) 0.0276(12) 0.0065(11) 0.0138(11)
C15 0.0339(12) 0.0251(11) 0.0286(11) 0.0133(9) 0.0081(10) 0.0059(9)
C16 0.0249(10) 0.0270(11) 0.0244(11) 0.0094(9) 0.0115(9) 0.0078(9)
C17 0.0293(11) 0.0393(13) 0.0298(12) 0.0142(10) 0.0139(10) 0.0148(10)
C18 0.0388(14) 0.0592(17) 0.0434(15) 0.0177(13) 0.0226(12) 0.0290(13)
C19 0.0482(15) 0.0689(19) 0.0361(14) 0.0137(13) 0.0284(13) 0.0271(14)
C20 0.0368(13) 0.0484(14) 0.0312(12) 0.0148(11) 0.0192(11) 0.0115(11)
C21 0.0265(11) 0.0311(11) 0.0264(11) 0.0121(9) 0.0127(9) 0.0074(9)
C22 0.0550(16) 0.0671(18) 0.0283(13) 0.0189(13) 0.0240(12) 0.0152(14)
C23 0.0622(17) 0.0633(18) 0.0291(13) 0.0264(13) 0.0209(13) 0.0175(14)
C24 0.0472(14) 0.0447(14) 0.0285(12) 0.0213(11) 0.0132(11) 0.0136(12)
C25 0.070(2) 0.0336(14) 0.0465(17) 0.0114(13) -0.0010(15) 0.0075(14)
C26 0.073(2) 0.0318(14) 0.0430(16) 0.0144(12) -0.0049(15) 0.0062(14)
C27 0.071(2) 0.0429(16) 0.0427(16) 0.0140(13) -0.0015(15) 0.0014(15)
C28 0.083(4) 0.041(3) 0.071(4) 0.022(3) 0.055(4) 0.016(3)

loop_
_atom_type_symbol
_atom_type_description
_atom_type_scat_dispersion_real
_atom_type_scat_dispersion_imag
_atom_type_scat_source
C C 0.0137 0.0067 'International Tables Vol C Tables 4.2.6.8 and 6.1.1.4'
H H 0.0000 0.0000 'International Tables Vol C Tables 4.2.6.8 and 6.1.1.4'
Cl Cl 0.3281 0.5435 'International Tables Vol C Tables 4.2.6.8 and 6.1.1.4'
N N 0.0241 0.0134 'International Tables Vol C Tables 4.2.6.8 and 6.1.1.4'
O O 0.0389 0.0241 'International Tables Vol C Tables 4.2.6.8 and 6.1.1.4'
Ti Ti 0.3343 1.4243 'International Tables Vol C Tables 4.2.6.8 and 6.1.1.4'

loop_
_geom_angle_atom_site_label_1
_geom_angle_atom_site_label_2
_geom_angle_atom_site_label_3
_geom_angle
_geom_angle_site_symmetry_1
_geom_angle_site_symmetry_3
_geom_angle_publ_flag
Cl1 Ti1 Cl2 170.00(2) . . ?
Cl3 Ti1 Cl1 92.43(2) . . ?
Cl3 Ti1 Cl2 92.89(2) . . ?
O1 Ti1 Cl1 92.49(5) . . ?
O1 Ti1 Cl2 94.45(5) . . ?
O1 Ti1 Cl3 103.78(5) . . ?
O1 Ti1 N1 84.50(6) . . ?
O1 Ti1 N2 159.72(6) . . ?
N1 Ti1 Cl1 86.92(5) . . ?
N1 Ti1 Cl2 86.59(5) . . ?
N1 Ti1 Cl3 171.72(5) . . ?
N2 Ti1 Cl1 84.38(5) . . ?
N2 Ti1 Cl2 86.62(5) . . ?
N2 Ti1 Cl3 96.38(5) . . ?
N2 Ti1 N1 75.34(6) . . ?
C3 O1 Ti1 137.61(13) . . ?
C1 N1 Ti1 123.35(12) . . ?
C1 N1 C16 122.51(16) . . ?
C16 N1 Ti1 113.79(12) . . ?
C21 N2 Ti1 115.24(13) . . ?
C24 N2 Ti1 125.33(15) . . ?
C24 N2 C21 118.92(19) . . ?
N1 C1 C2 122.97(17) . . ?
N1 C1 C10 123.26(17) . . ?
C2 C1 C10 113.73(17) . . ?
C1 C2 H2 116.7 . . ?
C3 C2 C1 126.70(18) . . ?
C3 C2 H2 116.7 . . ?
O1 C3 C2 119.30(17) . . ?
O1 C3 C4 115.29(17) . . ?
C2 C3 C4 125.39(18) . . ?
C5 C4 C3 121.45(18) . . ?
C5 C4 C9 118.95(19) . . ?
C9 C4 C3 119.56(18) . . ?
C4 C5 H5 120.0 . . ?
C6 C5 C4 120.1(2) . . ?
C6 C5 H5 120.0 . . ?
C5 C6 H6 119.6 . . ?
C5 C6 C7 120.7(2) . . ?
C7 C6 H6 119.6 . . ?
C6 C7 H7 120.1 . . ?
C8 C7 C6 119.7(2) . . ?
C8 C7 H7 120.1 . . ?
C7 C8 H8 119.9 . . ?
C7 C8 C9 120.3(2) . . ?
C9 C8 H8 119.9 . . ?
C4 C9 H9 119.9 . . ?
C8 C9 C4 120.2(2) . . ?
C8 C9 H9 119.9 . . ?
C11 C10 C1 120.95(18) . . ?
C11 C10 C15 119.60(19) . . ?
C15 C10 C1 119.44(19) . . ?
C10 C11 H11 120.1 . . ?
C12 C11 C10 119.9(2) . . ?
C12 C11 H11 120.1 . . ?
C11 C12 H12 119.8 . . ?
C11 C12 C13 120.5(2) . . ?
C13 C12 H12 119.8 . . ?
C12 C13 H13 120.2 . . ?
C14 C13 C12 119.7(2) . . ?
C14 C13 H13 120.2 . . ?
C13 C14 H14 119.6 . . ?
C13 C14 C15 120.7(2) . . ?
C15 C14 H14 119.6 . . ?
C10 C15 H15 120.2 . . ?
C14 C15 C10 119.6(2) . . ?
C14 C15 H15 120.2 . . ?
N1 C16 C21 114.61(17) . . ?
C17 C16 N1 127.22(19) . . ?
C17 C16 C21 118.06(18) . . ?
C16 C17 H17 119.8 . . ?
C16 C17 C18 120.4(2) . . ?
C18 C17 H17 119.8 . . ?
C17 C18 H18 119.2 . . ?
C19 C18 C17 121.7(2) . . ?
C19 C18 H18 119.2 . . ?
C18 C19 H19 120.2 . . ?
C18 C19 C20 119.5(2) . . ?
C20 C19 H19 120.2 . . ?
C19 C20 C22 123.7(2) . . ?
C21 C20 C19 118.8(2) . . ?
C21 C20 C22 117.5(2) . . ?
N2 C21 C16 117.20(18) . . ?
N2 C21 C20 121.69(19) . . ?
C20 C21 C16 121.09(19) . . ?
C20 C22 H22 120.1 . . ?
C23 C22 C20 119.7(2) . . ?
C23 C22 H22 120.1 . . ?
C22 C23 H23 120.1 . . ?
C22 C23 C24 119.9(2) . . ?
C24 C23 H23 120.1 . . ?
N2 C24 C23 122.2(2) . . ?
N2 C24 H24 118.9 . . ?
C23 C24 H24 118.9 . . ?
C26 C25 H25 119.6 . . ?
C26 C25 C27 120.9(3) . 2_677 ?
C27 C25 H25 119.6 2_677 . ?
C25 C26 H26 119.9 . . ?
C25 C26 C27 120.3(3) . . ?
C27 C26 H26 119.9 . . ?
C25 C27 H27 120.6 2_677 . ?
C26 C27 C25 118.8(3) . 2_677 ?
C26 C27 H27 120.6 . . ?
C28 C27 C25 123.8(4) . 2_677 ?
C28 C27 C26 117.2(4) . . ?
C27 C28 H28A 109.5 . . ?
C27 C28 H28B 109.5 . . ?
C27 C28 H28C 109.5 . . ?
H28A C28 H28B 109.5 . . ?
H28A C28 H28C 109.5 . . ?
H28B C28 H28C 109.5 . . ?

loop_
_geom_bond_atom_site_label_1
_geom_bond_atom_site_label_2
_geom_bond_distance
_geom_bond_site_symmetry_2
_geom_bond_publ_flag
Ti1 Cl1 2.3139(6) . ?
Ti1 Cl2 2.3310(6) . ?
Ti1 Cl3 2.2756(6) . ?
Ti1 O1 1.8262(14) . ?
Ti1 N1 2.1713(15) . ?
Ti1 N2 2.1616(18) . ?
O1 C3 1.333(2) . ?
N1 C1 1.327(2) . ?
N1 C16 1.422(2) . ?
N2 C21 1.372(3) . ?
N2 C24 1.334(3) . ?
C1 C2 1.424(3) . ?
C1 C10 1.493(3) . ?
C2 H2 0.9500 . ?
C2 C3 1.364(3) . ?
C3 C4 1.470(3) . ?
C4 C5 1.399(3) . ?
C4 C9 1.399(3) . ?
C5 H5 0.9500 . ?
C5 C6 1.380(3) . ?
C6 H6 0.9500 . ?
C6 C7 1.385(3) . ?
C7 H7 0.9500 . ?
C7 C8 1.382(3) . ?
C8 H8 0.9500 . ?
C8 C9 1.387(3) . ?
C9 H9 0.9500 . ?
C10 C11 1.392(3) . ?
C10 C15 1.398(3) . ?
C11 H11 0.9500 . ?
C11 C12 1.386(3) . ?
C12 H12 0.9500 . ?
C12 C13 1.387(4) . ?
C13 H13 0.9500 . ?
C13 C14 1.378(4) . ?
C14 H14 0.9500 . ?
C14 C15 1.389(3) . ?
C15 H15 0.9500 . ?
C16 C17 1.378(3) . ?
C16 C21 1.425(3) . ?
C17 H17 0.9500 . ?
C17 C18 1.409(3) . ?
C18 H18 0.9500 . ?
C18 C19 1.369(4) . ?
C19 H19 0.9500 . ?
C19 C20 1.411(3) . ?
C20 C21 1.409(3) . ?
C20 C22 1.416(3) . ?
C22 H22 0.9500 . ?
C22 C23 1.360(4) . ?
C23 H23 0.9500 . ?
C23 C24 1.397(3) . ?
C24 H24 0.9500 . ?
C25 H25 0.9500 . ?
C25 C26 1.360(5) . ?
C25 C27 1.398(4) 2_677 ?
C26 H26 0.9500 . ?
C26 C27 1.384(4) . ?
C27 H27 0.9500 . ?
C27 C28 1.346(6) . ?
C28 H28A 0.9800 . ?
C28 H28B 0.9800 . ?
C28 H28C 0.9800 . ?

loop_
_geom_torsion_atom_site_label_1
_geom_torsion_atom_site_label_2
_geom_torsion_atom_site_label_3
_geom_torsion_atom_site_label_4
_geom_torsion
_geom_torsion_site_symmetry_1
_geom_torsion_site_symmetry_2
_geom_torsion_site_symmetry_3
_geom_torsion_site_symmetry_4
_geom_torsion_publ_flag
Ti1 O1 C3 C2 -19.2(3) . . . . ?
Ti1 O1 C3 C4 159.12(15) . . . . ?
Ti1 N1 C1 C2 14.5(3) . . . . ?
Ti1 N1 C1 C10 -163.24(15) . . . . ?
Ti1 N1 C16 C17 -158.24(19) . . . . ?
Ti1 N1 C16 C21 17.8(2) . . . . ?
Ti1 N2 C21 C16 -10.3(2) . . . . ?
Ti1 N2 C21 C20 167.99(17) . . . . ?
Ti1 N2 C24 C23 -169.6(2) . . . . ?
Cl1 Ti1 O1 C3 -60.41(19) . . . . ?
Cl2 Ti1 O1 C3 112.39(19) . . . . ?
Cl3 Ti1 O1 C3 -153.52(18) . . . . ?
O1 C3 C4 C5 -179.96(18) . . . . ?
O1 C3 C4 C9 -2.4(3) . . . . ?
N1 Ti1 O1 C3 26.25(19) . . . . ?
N1 C1 C2 C3 1.3(3) . . . . ?
N1 C1 C10 C11 55.5(3) . . . . ?
N1 C1 C10 C15 -126.0(2) . . . . ?
N1 C16 C17 C18 -177.8(2) . . . . ?
N1 C16 C21 N2 -5.1(3) . . . . ?
N1 C16 C21 C20 176.6(2) . . . . ?
N2 Ti1 O1 C3 20.1(3) . . . . ?
C1 N1 C16 C17 28.4(3) . . . . ?
C1 N1 C16 C21 -155.52(19) . . . . ?
C1 C2 C3 O1 -2.3(3) . . . . ?
C1 C2 C3 C4 179.5(2) . . . . ?
C1 C10 C11 C12 179.6(2) . . . . ?
C1 C10 C15 C14 178.4(2) . . . . ?
C2 C1 C10 C11 -122.5(2) . . . . ?
C2 C1 C10 C15 56.1(3) . . . . ?
C2 C3 C4 C5 -1.7(3) . . . . ?
C2 C3 C4 C9 175.8(2) . . . . ?
C3 C4 C5 C6 175.7(2) . . . . ?
C3 C4 C9 C8 -176.6(2) . . . . ?
C4 C5 C6 C7 1.0(3) . . . . ?
C5 C4 C9 C8 1.0(3) . . . . ?
C5 C6 C7 C8 0.8(4) . . . . ?
C6 C7 C8 C9 -1.7(4) . . . . ?
C7 C8 C9 C4 0.9(4) . . . . ?
C9 C4 C5 C6 -1.9(3) . . . . ?
C10 C1 C2 C3 179.2(2) . . . . ?
C10 C11 C12 C13 1.0(4) . . . . ?
C11 C10 C15 C14 -3.0(3) . . . . ?
C11 C12 C13 C14 -1.3(4) . . . . ?
C12 C13 C14 C15 -0.7(4) . . . . ?
C13 C14 C15 C10 2.8(4) . . . . ?
C15 C10 C11 C12 1.1(3) . . . . ?
C16 N1 C1 C2 -172.79(19) . . . . ?
C16 N1 C1 C10 9.4(3) . . . . ?
C16 C17 C18 C19 -1.6(4) . . . . ?
C17 C16 C21 N2 171.4(2) . . . . ?
C17 C16 C21 C20 -7.0(3) . . . . ?
C17 C18 C19 C20 -2.7(4) . . . . ?
C18 C19 C20 C21 2.1(4) . . . . ?
C18 C19 C20 C22 -177.1(3) . . . . ?
C19 C20 C21 N2 -175.5(2) . . . . ?
C19 C20 C21 C16 2.8(4) . . . . ?
C19 C20 C22 C23 178.4(3) . . . . ?
C20 C22 C23 C24 -1.6(4) . . . . ?
C21 N2 C24 C23 1.8(4) . . . . ?
C21 C16 C17 C18 6.3(3) . . . . ?
C21 C20 C22 C23 -0.8(4) . . . . ?
C22 C20 C21 N2 3.7(3) . . . . ?
C22 C20 C21 C16 -178.0(2) . . . . ?
C22 C23 C24 N2 1.1(4) . . . . ?
C24 N2 C21 C16 177.4(2) . . . . ?
C24 N2 C21 C20 -4.3(3) . . . . ?
C25 C26 C27 C25 -0.4(5) . . . 2_677 ?
C25 C26 C27 C28 -176.5(4) . . . . ?
C27 C25 C26 C27 0.4(5) 2_677 . . . ?

loop_
_smtbx_masks_void_nr
_smtbx_masks_void_average_x
_smtbx_masks_void_average_y
_smtbx_masks_void_average_z
_smtbx_masks_void_volume
_smtbx_masks_void_count_electrons
_smtbx_masks_void_content
1 0.500 0.000 0.500 261.7 38.0 ?
